data_2102156
loop_
_publ_author_name
'Glidewell, Christopher'
'Low, John N'
'Wardell, James L'

_publ_section_title
;
 Conformational preferences and supramolecular aggregation in
 2-nitrophenylthiolates: disulfides and thiosulfonates
;
_journal_issue 5
_journal_name_full 'Acta Crystallographica Section B'
_journal_page_first 893
_journal_page_last 905
_journal_paper_doi 10.1107/S0108768100007114
_journal_volume 56
_journal_year 2000
_chemical_formula_moiety 'C12 H8 N2 O4 S2'
_chemical_formula_sum 'C12 H8 N2 O4 S2'
_chemical_formula_weight 308.32
_chemical_name_systematic
;
 Bis-(2-nitrophenyl) disulfide
;
_space_group_IT_number 14
_symmetry_cell_setting monoclinic
_symmetry_space_group_name_Hall '-P 2ybc'
_symmetry_space_group_name_H-M 'P 1 21/c 1'
_cell_angle_alpha 90.00
_cell_angle_beta 95.536(12)
_cell_angle_gamma 90.00
_cell_formula_units_Z 4
_cell_length_a 7.1028(11)
_cell_length_b 22.925(4)
_cell_length_c 7.7769(14)
_cell_measurement_reflns_used 1862
_cell_measurement_temperature 150(2)
_cell_measurement_theta_max 28.47
_cell_measurement_theta_min 3.01
_cell_volume 1260.4(4)
_computing_cell_refinement 'DENZO (Otwinowski & Minor, 1997)'
_computing_data_collection 'Kappa-CCD server software (Nonius, 1997)'
_computing_data_reduction 'DENZO (Otwinowski & Minor, 1997)'
_computing_molecular_graphics 'ORTEP (Johnson, 1976), PLATON (Spek, 1999)'
_computing_publication_material 'SHELXL-97  and WordPerfect macro PRPKAPPA (Ferguson, 1999)'
_computing_structure_refinement 'SHELXL-97 (Sheldrick, 1997b)'
_computing_structure_solution 'SHELXS-97 (Sheldrick, 1997a)'
_diffrn_ambient_temperature 150(2)
_diffrn_measured_fraction_theta_full .840
_diffrn_measured_fraction_theta_max .840
_diffrn_measurement_device_type Kappa-CCD
_diffrn_measurement_method '\f scans and \w scans with \k offsets'
_diffrn_radiation_monochromator graphite
_diffrn_radiation_source 'fine-focus sealed X-ray tube'
_diffrn_radiation_type 'Mo K\a'
_diffrn_radiation_wavelength .71073
_diffrn_reflns_av_R_equivalents .059
_diffrn_reflns_av_sigmaI/netI .1118
_diffrn_reflns_limit_h_max 7
_diffrn_reflns_limit_h_min -8
_diffrn_reflns_limit_k_max 28
_diffrn_reflns_limit_k_min -27
_diffrn_reflns_limit_l_max 10
_diffrn_reflns_limit_l_min -7
_diffrn_reflns_number 3982
_diffrn_reflns_theta_full 25.00
_diffrn_reflns_theta_max 25.00
_diffrn_reflns_theta_min 3.01
_diffrn_standards_decay_% 0
_exptl_absorpt_coefficient_mu .437
_exptl_absorpt_correction_T_max .9701
_exptl_absorpt_correction_T_min .8447
_exptl_absorpt_correction_type multi-scan
_exptl_absorpt_process_details 'Sortav (Blessing, 1995 & 1997)'
_exptl_crystal_colour yellow
_exptl_crystal_density_diffrn 1.625
_exptl_crystal_density_method 'not measured'
_exptl_crystal_description needle
_exptl_crystal_F_000 632
_exptl_crystal_size_max .40
_exptl_crystal_size_mid .07
_exptl_crystal_size_min .07
_refine_diff_density_max .326
_refine_diff_density_min -.286
_refine_ls_extinction_method none
_refine_ls_goodness_of_fit_ref 1.027
_refine_ls_hydrogen_treatment constr
_refine_ls_matrix_type full
_refine_ls_number_parameters 181
_refine_ls_number_reflns 1862
_refine_ls_number_restraints 0
_refine_ls_restrained_S_all 1.027
_refine_ls_R_factor_all .1163
_refine_ls_R_factor_gt .0557
_refine_ls_shift/su_max .000
_refine_ls_shift/su_mean .000
_refine_ls_structure_factor_coef Fsqd
_refine_ls_weighting_details 'w=1/[\s^2^(Fo^2^)+(0.0528P)^2^] where P=(Fo^2^+2Fc^2^)/3'
_refine_ls_weighting_scheme calc
_refine_ls_wR_factor_ref .1352
_reflns_number_gt 1135
_reflns_number_total 1862
_reflns_threshold_expression >2\s(I)
_cod_data_source_file na0107.cif
_cod_data_source_block 5
_cod_depositor_comments
;
The following automatic conversions were performed:
'_exptl_absorpt_correction_type' value 'Multi-scan' changed to
'multi-scan' according to
'/home/saulius/struct/CIF-dictionaries/cif_core.dic' dictionary named
'cif_core.dic' version 2.4.1 from 2010-06-29.

Automatic conversion script
Id: cif_fix_enum 1527 2010-12-29 10:47:43Z saulius 

The following automatic conversions were performed:

'_exptl_absorpt_correction_type' value 'Multi-scan' changed to
'multi-scan' according to
/home/saulius/struct/CIF-dictionaries/cif_core.dic dictionary named
'cif_core.dic' version 2.4.1 from 2010-06-29.

Automatic conversion script
Id: cif_fix_values 1715 2011-07-08 13:25:40Z adriana 

The following automatic conversions were performed:

'_refine_ls_weighting_scheme' value 'w=1/[\s^2^(Fo^2^)+(0.0528P)^2^]
where P=(Fo^2^+2Fc^2^)/3' was changed to 'calc'. New tag
'_refine_ls_weighting_details' was created. The value of the new tag
was set to 'w=1/[\s^2^(Fo^2^)+(0.0528P)^2^] where
P=(Fo^2^+2Fc^2^)/3'.

Automatic conversion script
Id: cif_fix_values 3143 2015-03-26 13:38:13Z robertas 
;
_cod_original_sg_symbol_H-M P21/c
_cod_database_code 2102156
_cod_database_fobs_code 2102156

loop_
_symmetry_equiv_pos_as_xyz
'x, y, z'
'-x, y+1/2, -z+1/2'
'-x, -y, -z'
'x, -y-1/2, z-1/2'

loop_
_atom_site_label
_atom_site_fract_x
_atom_site_fract_y
_atom_site_fract_z
_atom_site_U_iso_or_equiv
_atom_site_adp_type
_atom_site_calc_flag
_atom_site_refinement_flags
_atom_site_occupancy
_atom_site_type_symbol
S1 .29771(18) .41853(5) .46148(13) .0341(4) Uani d . 1 S
S2 .40937(18) .34184(5) .37879(14) .0340(4) Uani d . 1 S
C11 .2744(7) .46456(18) .2756(5) .0304(12) Uani d . 1 C
C12 .2372(6) .52434(18) .2864(5) .0277(12) Uani d . 1 C
N12 .2115(6) .55123(16) .4526(5) .0344(10) Uani d . 1 N
O122 .1984(5) .60403(13) .4631(4) .0404(9) Uani d . 1 O
O121 .2035(5) .51862(13) .5782(4) .0493(10) Uani d . 1 O
C13 .2205(6) .56018(19) .1441(5) .0331(12) Uani d . 1 C
C14 .2377(7) .5376(2) -.0167(6) .0382(14) Uani d . 1 C
C15 .2743(6) .47882(19) -.0328(5) .0346(13) Uani d . 1 C
C16 .2950(7) .44307(19) .1129(5) .0346(12) Uani d . 1 C
C21 .2079(7) .30143(18) .2867(5) .0253(11) Uani d . 1 C
C22 .2159(7) .24112(17) .2660(5) .0246(11) Uani d . 1 C
N22 .3850(6) .20841(16) .3224(4) .0334(11) Uani d . 1 N
O221 .5343(5) .23556(14) .3516(4) .0459(10) Uani d . 1 O
O222 .3759(5) .15520(13) .3377(4) .0455(9) Uani d . 1 O
C23 .0617(7) .20969(19) .1951(5) .0313(12) Uani d . 1 C
C24 -.1040(7) .23808(19) .1391(5) .0347(13) Uani d . 1 C
C25 -.1174(7) .29733(19) .1603(5) .0333(13) Uani d . 1 C
C26 .0371(7) .32882(18) .2340(5) .0306(13) Uani d . 1 C
H13 .1970 .6007 .1574 .040 Uiso calc R 1 H
H14 .2246 .5621 -.1158 .046 Uiso calc R 1 H
H15 .2854 .4626 -.1438 .042 Uiso calc R 1 H
H16 .3240 .4030 .0997 .041 Uiso calc R 1 H
H23 .0698 .1685 .1849 .038 Uiso calc R 1 H
H24 -.2086 .2167 .0861 .042 Uiso calc R 1 H
H25 -.2325 .3169 .1245 .040 Uiso calc R 1 H
H26 .0259 .3698 .2486 .037 Uiso calc R 1 H

loop_
_atom_site_aniso_label
_atom_site_aniso_U_11
_atom_site_aniso_U_22
_atom_site_aniso_U_33
_atom_site_aniso_U_12
_atom_site_aniso_U_13
_atom_site_aniso_U_23
S1 .0493(10) .0221(6) .0303(7) -.0004(6) .0015(7) .0001(4)
S2 .0373(9) .0235(6) .0401(8) -.0002(6) -.0023(6) -.0006(4)
C11 .034(4) .030(3) .027(3) -.004(2) .003(2) -.0008(17)
C12 .031(4) .027(3) .025(3) -.001(2) .000(2) -.0054(16)
N12 .042(3) .023(2) .037(2) .0035(19) .000(2) -.0009(17)
O122 .050(2) .0242(19) .047(2) .0071(17) .0043(17) -.0026(13)
O121 .083(3) .036(2) .028(2) .0068(19) .005(2) .0018(14)
C13 .034(3) .030(3) .035(3) .003(2) .003(2) .0033(19)
C14 .045(4) .036(3) .034(3) .002(2) .007(3) .0098(19)
C15 .042(4) .034(3) .028(3) -.005(2) .007(3) -.0021(18)
C16 .037(4) .025(3) .042(3) -.004(2) .007(3) -.0035(19)
C21 .027(3) .028(3) .021(2) -.003(2) .001(2) -.0015(16)
C22 .029(4) .023(2) .022(2) -.001(2) .001(2) -.0005(17)
N22 .041(4) .031(3) .028(2) .007(2) .002(2) -.0016(15)
O221 .029(3) .036(2) .071(3) -.0011(18) -.0047(19) -.0021(16)
O222 .060(3) .0195(18) .056(2) .0072(17) .0041(19) .0090(13)
C23 .038(4) .026(3) .032(3) .003(2) .009(3) .0003(18)
C24 .034(4) .036(3) .034(3) -.011(3) .003(2) -.0035(19)
C25 .032(4) .033(3) .035(3) .000(2) .002(3) -.0008(19)
C26 .036(4) .023(2) .033(3) .003(2) .003(3) .0000(17)

loop_
_atom_type_symbol
_atom_type_description
_atom_type_scat_dispersion_real
_atom_type_scat_dispersion_imag
_atom_type_scat_source
C C .0033 .0016 'International Tables Vol C Tables 4.2.6.8 and 6.1.1.4'
H H .0000 .0000 'International Tables Vol C Tables 4.2.6.8 and 6.1.1.4'
N N .0061 .0033 'International Tables Vol C Tables 4.2.6.8 and 6.1.1.4'
O O .0106 .0060 'International Tables Vol C Tables 4.2.6.8 and 6.1.1.4'
S S .1246 .1234 'International Tables Vol C Tables 4.2.6.8 and 6.1.1.4'

loop_
_geom_angle_atom_site_label_1
_geom_angle_atom_site_label_2
_geom_angle_atom_site_label_3
_geom_angle
_geom_angle_publ_flag
C11 S1 S2 105.11(14) no
C21 S2 S1 104.43(15) no
O121 N12 O122 122.6(4) no
O121 N12 C12 117.6(4) no
O122 N12 C12 119.7(3) no
O221 N22 O222 122.4(4) no
O221 N22 C22 117.9(4) no
O222 N22 C22 119.6(4) no
C16 C11 C12 116.2(4) no
C16 C11 S1 121.5(3) no
C12 C11 S1 122.3(3) no
C13 C12 C11 122.7(4) no
C13 C12 N12 116.9(4) no
C11 C12 N12 120.4(3) no
C14 C13 C12 120.1(4) no
C14 C13 H13 120.0 no
C12 C13 H13 120.0 no
C13 C14 C15 119.0(4) no
C13 C14 H14 120.5 no
C15 C14 H14 120.5 no
C14 C15 C16 120.4(4) no
C14 C15 H15 119.8 no
C16 C15 H15 119.8 no
C11 C16 C15 121.6(4) no
C11 C16 H16 119.2 no
C15 C16 H16 119.2 no
C26 C21 C22 117.2(4) no
C26 C21 S2 121.6(3) no
C22 C21 S2 121.2(4) no
C23 C22 C21 121.6(4) no
C23 C22 N22 117.0(4) no
C21 C22 N22 121.4(4) no
C24 C23 C22 120.0(4) no
C24 C23 H23 120.0 no
C22 C23 H23 120.0 no
C25 C24 C23 119.8(5) no
C25 C24 H24 120.1 no
C23 C24 H24 120.1 no
C24 C25 C26 120.2(5) no
C24 C25 H25 119.9 no
C26 C25 H25 119.9 no
C25 C26 C21 121.2(4) no
C25 C26 H26 119.4 no
C21 C26 H26 119.4 no

loop_
_geom_bond_atom_site_label_1
_geom_bond_atom_site_label_2
_geom_bond_distance
_geom_bond_publ_flag
S1 S2 2.0572(15) no
S1 C11 1.784(4) no
S2 C21 1.795(5) no
N12 O121 1.236(4) no
N12 O122 1.217(4) no
N22 O221 1.232(5) no
N22 O222 1.228(4) no
C11 C16 1.379(5) no
C11 C12 1.400(6) no
C12 C13 1.374(5) no
C12 N12 1.460(5) no
C13 C14 1.370(5) no
C13 H13 .9500 no
C14 C15 1.381(6) no
C14 H14 .9500 no
C15 C16 1.395(5) no
C15 H15 .9500 no
C16 H16 .9500 no
C21 C26 1.392(6) no
C21 C22 1.394(6) no
C22 C23 1.381(6) no
C22 N22 1.448(5) no
C23 C24 1.378(6) no
C23 H23 .9500 no
C24 C25 1.373(6) no
C24 H24 .9500 no
C25 C26 1.390(6) no
C25 H25 .9500 no
C26 H26 .9500 no

loop_
_geom_hbond_atom_site_label_D
_geom_hbond_atom_site_label_H
_geom_hbond_atom_site_label_A
_geom_hbond_site_symmetry_A
_geom_hbond_distance_DH
_geom_hbond_distance_HA
_geom_hbond_distance_DA
_geom_hbond_angle_DHA
_geom_hbond_publ_flag
C16 H16 O222 4_565 .95 2.49 3.197(5) 131 yes

loop_
_geom_torsion_atom_site_label_1
_geom_torsion_atom_site_label_2
_geom_torsion_atom_site_label_3
_geom_torsion_atom_site_label_4
_geom_torsion
_geom_torsion_publ_flag
C11 S1 S2 C21 -84.4(2) no
S1 S2 C21 C22 -159.6(3) no
S1 S2 C21 C26 20.1(3) no
S2 S1 C11 C16 11.5(4) no
S2 S1 C11 C12 -167.5(4) no
C11 C12 N12 O121 -7.6(7) no
C13 C12 N12 O121 171.5(4) no
C11 C12 N12 O122 172.6(5) no
C13 C12 N12 O122 -8.3(7) no
C21 C22 N22 O221 -16.7(5) no
C23 C22 N22 O221 165.0(4) no
C21 C22 N22 O222 164.1(4) no
C23 C22 N22 O222 -14.2(5) no
C16 C11 C12 C13 .4(7) no
S1 C11 C12 C13 179.5(4) no
C16 C11 C12 N12 179.5(4) no
S1 C11 C12 N12 -1.5(7) no
C11 C12 C13 C14 .9(7) no
N12 C12 C13 C14 -178.2(4) no
C12 C13 C14 C15 -.8(7) no
C13 C14 C15 C16 -.5(7) no
C12 C11 C16 C15 -1.8(7) no
S1 C11 C16 C15 179.1(4) no
C14 C15 C16 C11 1.9(7) no
C26 C21 C22 C23 .4(6) no
S2 C21 C22 C23 -179.9(3) no
C26 C21 C22 N22 -177.8(3) no
S2 C21 C22 N22 1.9(5) no
C21 C22 C23 C24 1.5(6) no
N22 C22 C23 C24 179.8(3) no
C22 C23 C24 C25 -2.5(6) no
C23 C24 C25 C26 1.6(6) no
C24 C25 C26 C21 .4(6) no
C22 C21 C26 C25 -1.4(6) no
S2 C21 C26 C25 179.0(3) no

loop_
_cod_related_entry_id
_cod_related_entry_database
_cod_related_entry_code
1 ChemSpider 64024
